data_4032133
loop_
_publ_author_name
'Lin, Shih-Che'
'Chein, Rong-Jie'

_publ_section_title
;
 Total Synthesis of the Labdane Diterpenes Galanal A and B from Geraniol.
;
_journal_issue 3
_journal_name_full 'The Journal of organic chemistry'
_journal_page_first 1575
_journal_page_last 1583
_journal_paper_doi 10.1021/acs.joc.6b02766
_journal_volume 82
_journal_year 2017
_chemical_formula_sum 'C18 H30 O2'
_chemical_formula_weight 278.42
_chemical_name_systematic
;
 ?
;
_space_group_crystal_system monoclinic
_space_group_IT_number 14
_space_group_name_Hall '-P 2ybc'
_space_group_name_H-M_alt 'P 1 21/c 1'
_symmetry_space_group_name_Hall '-P 2ybc'
_symmetry_space_group_name_H-M 'P 1 21/c 1'
_atom_sites_solution_hydrogens geom
_audit_creation_method SHELXL-2013
_cell_angle_alpha 90
_cell_angle_beta 101.4120(10)
_cell_angle_gamma 90
_cell_formula_units_Z 4
_cell_length_a 19.3415(3)
_cell_length_b 7.17020(10)
_cell_length_c 11.3568(2)
_cell_measurement_temperature 100(2)
_cell_volume 1543.85(4)
_computing_structure_refinement 'SHELXL-2013 (Sheldrick, 2013)'
_diffrn_ambient_temperature 100(2)
_diffrn_measured_fraction_theta_full 0.999
_diffrn_measured_fraction_theta_max 0.999
_diffrn_radiation_type MoK\a
_diffrn_radiation_wavelength 0.71073
_diffrn_reflns_av_R_equivalents 0.0391
_diffrn_reflns_av_unetI/netI 0.0236
_diffrn_reflns_Laue_measured_fraction_full 0.999
_diffrn_reflns_Laue_measured_fraction_max 0.999
_diffrn_reflns_limit_h_max 24
_diffrn_reflns_limit_h_min -24
_diffrn_reflns_limit_k_max 8
_diffrn_reflns_limit_k_min -8
_diffrn_reflns_limit_l_max 14
_diffrn_reflns_limit_l_min -14
_diffrn_reflns_number 26363
_diffrn_reflns_point_group_measured_fraction_full 0.999
_diffrn_reflns_point_group_measured_fraction_max 0.999
_diffrn_reflns_theta_full 25.000
_diffrn_reflns_theta_max 26.372
_diffrn_reflns_theta_min 1.074
_exptl_absorpt_coefficient_mu 0.075
_exptl_crystal_density_diffrn 1.198
_exptl_crystal_F_000 616
_exptl_crystal_size_max 0.340
_exptl_crystal_size_mid 0.280
_exptl_crystal_size_min 0.200
_refine_diff_density_max 0.402
_refine_diff_density_min -0.234
_refine_diff_density_rms 0.066
_refine_ls_extinction_coef 0.024(4)
_refine_ls_extinction_expression Fc^*^=kFc[1+0.001xFc^2^\l^3^/sin(2\q)]^-1/4^
_refine_ls_extinction_method SHELXL
_refine_ls_goodness_of_fit_ref 1.106
_refine_ls_hydrogen_treatment constr
_refine_ls_matrix_type full
_refine_ls_number_parameters 187
_refine_ls_number_reflns 3141
_refine_ls_number_restraints 58
_refine_ls_restrained_S_all 1.095
_refine_ls_R_factor_all 0.0544
_refine_ls_R_factor_gt 0.0413
_refine_ls_shift/su_max 0.000
_refine_ls_shift/su_mean 0.000
_refine_ls_structure_factor_coef Fsqd
_refine_ls_weighting_details 'w=1/[\s^2^(Fo^2^)+(0.0710P)^2^+0.3439P] where P=(Fo^2^+2Fc^2^)/3'
_refine_ls_weighting_scheme calc
_refine_ls_wR_factor_gt 0.1087
_refine_ls_wR_factor_ref 0.1271
_reflns_Friedel_coverage 0.000
_reflns_number_gt 2569
_reflns_number_total 3141
_reflns_threshold_expression 'I > 2\s(I)'
_cod_data_source_file jo6b02766_si_003.cif
_cod_data_source_block i14561
_cod_depositor_comments 'Adding full bibliography for 4032132--4032133.cif.'
_cod_database_code 4032133
_shelx_space_group_comment
;
The symmetry employed for this shelxl refinement is uniquely defined
by the following loop, which should always be used as a source of
symmetry information in preference to the above space-group names.
They are only intended as comments.
;
_shelx_estimated_absorpt_t_min 0.975
_shelx_estimated_absorpt_t_max 0.985
_shelxl_version_number 2013-4

loop_
_space_group_symop_operation_xyz
'x, y, z'
'-x, y+1/2, -z+1/2'
'-x, -y, -z'
'x, -y-1/2, z-1/2'

loop_
_atom_site_label
_atom_site_type_symbol
_atom_site_fract_x
_atom_site_fract_y
_atom_site_fract_z
_atom_site_U_iso_or_equiv
_atom_site_adp_type
_atom_site_occupancy
_atom_site_site_symmetry_order
_atom_site_calc_flag
_atom_site_refinement_flags_posn
_atom_site_refinement_flags_adp
O1 O 0.44625(5) 0.85214(15) 0.91261(9) 0.0227(3) Uani 1 1 d . U
H1 H 0.4523(6) 0.848(2) 0.9865(19) 0.034 Uiso 1 1 calc R U
O2 O 0.41765(5) 0.67683(13) 0.64222(9) 0.0200(3) Uani 1 1 d . U
C1 C 0.17648(7) 1.15244(18) 0.59956(12) 0.0167(3) Uani 1 1 d . U
H1A H 0.1937 1.2818 0.5955 0.020 Uiso 1 1 calc R U
H1B H 0.1784 1.0908 0.5223 0.020 Uiso 1 1 calc R U
C2 C 0.09973(7) 1.15823(18) 0.61543(13) 0.0189(3) Uani 1 1 d . U
H2A H 0.0967 1.2318 0.6880 0.023 Uiso 1 1 calc R U
H2B H 0.0705 1.2211 0.5453 0.023 Uiso 1 1 calc R U
C3 C 0.07110(7) 0.96354(19) 0.62763(12) 0.0184(3) Uani 1 1 d . U
H3A H 0.0696 0.8954 0.5514 0.022 Uiso 1 1 calc R U
H3B H 0.0221 0.9738 0.6407 0.022 Uiso 1 1 calc R U
C4 C 0.11487(7) 0.84967(18) 0.73107(13) 0.0169(3) Uani 1 1 d . U
C5 C 0.19319(7) 0.85292(17) 0.71636(12) 0.0137(3) Uani 1 1 d . U
H5 H 0.1925 0.7896 0.6377 0.016 Uiso 1 1 calc R U
C6 C 0.24260(7) 0.73271(19) 0.80802(12) 0.0176(3) Uani 1 1 d . U
H6A H 0.2526 0.7971 0.8867 0.021 Uiso 1 1 calc R U
H6B H 0.2194 0.6124 0.8184 0.021 Uiso 1 1 calc R U
C7 C 0.31144(7) 0.69675(18) 0.76603(13) 0.0169(3) Uani 1 1 d . U
H7A H 0.3014 0.6245 0.6903 0.020 Uiso 1 1 calc R U
H7B H 0.3428 0.6205 0.8270 0.020 Uiso 1 1 calc R U
C8 C 0.34939(7) 0.87694(17) 0.74551(11) 0.0131(3) Uani 1 1 d . U
C9 C 0.40802(7) 0.83475(18) 0.67633(11) 0.0153(3) Uani 1 1 d . U
C10 C 0.44925(7) 0.9989(2) 0.64638(13) 0.0196(3) Uani 1 1 d . U
H10A H 0.4841 0.9574 0.5987 0.024 Uiso 1 1 calc R U
H10B H 0.4752 1.0570 0.7213 0.024 Uiso 1 1 calc R U
C11 C 0.39880(8) 1.1422(2) 0.57417(13) 0.0203(3) Uani 1 1 d . U
H11A H 0.4253 1.2578 0.5652 0.024 Uiso 1 1 calc R U
H11B H 0.3804 1.0920 0.4928 0.024 Uiso 1 1 calc R U
C12 C 0.33701(7) 1.18929(18) 0.63414(13) 0.0174(3) Uani 1 1 d . U
H12A H 0.3036 1.2715 0.5805 0.021 Uiso 1 1 calc R U
H12B H 0.3547 1.2581 0.7097 0.021 Uiso 1 1 calc R U
C13 C 0.29798(7) 1.01337(17) 0.66220(11) 0.0126(3) Uani 1 1 d . U
H13 H 0.2851 0.9465 0.5837 0.015 Uiso 1 1 calc R U
C14 C 0.22615(7) 1.04795(17) 0.70210(11) 0.0133(3) Uani 1 1 d . U
C15 C 0.10321(8) 0.9202(2) 0.85331(13) 0.0221(3) Uani 1 1 d . U
H15A H 0.1370 0.8597 0.9177 0.033 Uiso 1 1 calc R U
H15B H 0.0551 0.8903 0.8622 0.033 Uiso 1 1 calc R U
H15C H 0.1101 1.0556 0.8581 0.033 Uiso 1 1 calc R U
C16 C 0.08710(8) 0.6487(2) 0.71631(15) 0.0251(4) Uani 1 1 d . U
H16A H 0.0356 0.6493 0.7070 0.038 Uiso 1 1 calc R U
H16B H 0.1079 0.5757 0.7875 0.038 Uiso 1 1 calc R U
H16C H 0.1001 0.5927 0.6450 0.038 Uiso 1 1 calc R U
C17 C 0.38546(7) 0.96146(19) 0.86673(12) 0.0173(3) Uani 1 1 d . U
H17A H 0.3993 1.0922 0.8556 0.021 Uiso 1 1 calc R U
H17B H 0.3527 0.9601 0.9236 0.021 Uiso 1 1 calc R U
C18 C 0.23615(7) 1.16995(18) 0.81589(12) 0.0172(3) Uani 1 1 d . U
H18A H 0.2498 1.0910 0.8872 0.026 Uiso 1 1 calc R U
H18B H 0.1918 1.2341 0.8192 0.026 Uiso 1 1 calc R U
H18C H 0.2732 1.2623 0.8137 0.026 Uiso 1 1 calc R U

loop_
_atom_site_aniso_label
_atom_site_aniso_U_11
_atom_site_aniso_U_22
_atom_site_aniso_U_33
_atom_site_aniso_U_23
_atom_site_aniso_U_13
_atom_site_aniso_U_12
O1 0.0191(5) 0.0376(6) 0.0111(5) 0.0030(4) 0.0019(4) 0.0112(4)
O2 0.0217(5) 0.0221(5) 0.0170(5) -0.0034(4) 0.0057(4) 0.0041(4)
C1 0.0168(7) 0.0157(6) 0.0167(7) 0.0038(5) 0.0006(5) 0.0003(5)
C2 0.0163(7) 0.0192(7) 0.0196(7) 0.0031(5) -0.0001(6) 0.0031(5)
C3 0.0147(7) 0.0217(7) 0.0182(7) -0.0015(5) 0.0016(5) -0.0005(5)
C4 0.0155(7) 0.0165(7) 0.0195(7) 0.0010(5) 0.0053(5) 0.0005(5)
C5 0.0156(7) 0.0121(6) 0.0140(6) 0.0001(5) 0.0040(5) 0.0003(5)
C6 0.0187(7) 0.0145(6) 0.0210(7) 0.0059(5) 0.0072(6) 0.0017(5)
C7 0.0179(7) 0.0131(6) 0.0209(7) 0.0031(5) 0.0067(5) 0.0033(5)
C8 0.0141(6) 0.0135(6) 0.0116(6) 0.0007(5) 0.0027(5) 0.0012(5)
C9 0.0139(7) 0.0227(7) 0.0081(6) 0.0006(5) -0.0005(5) 0.0018(5)
C10 0.0155(7) 0.0265(7) 0.0173(7) 0.0003(6) 0.0043(5) -0.0024(6)
C11 0.0191(7) 0.0245(7) 0.0173(7) 0.0050(6) 0.0035(6) -0.0057(6)
C12 0.0174(7) 0.0164(6) 0.0173(7) 0.0040(5) 0.0006(5) -0.0020(5)
C13 0.0145(6) 0.0133(6) 0.0094(6) -0.0001(5) 0.0013(5) -0.0012(5)
C14 0.0154(6) 0.0118(6) 0.0123(6) 0.0007(5) 0.0019(5) 0.0009(5)
C15 0.0187(7) 0.0281(8) 0.0209(7) 0.0039(6) 0.0077(6) 0.0037(6)
C16 0.0204(8) 0.0209(7) 0.0353(9) 0.0025(6) 0.0086(6) -0.0034(6)
C17 0.0180(7) 0.0221(7) 0.0112(6) 0.0000(5) 0.0011(5) 0.0052(5)
C18 0.0176(7) 0.0161(7) 0.0176(7) -0.0036(5) 0.0025(5) 0.0021(5)

loop_
_atom_type_symbol
_atom_type_description
_atom_type_scat_dispersion_real
_atom_type_scat_dispersion_imag
_atom_type_scat_source
O O 0.0106 0.0060 'International Tables Vol C Tables 4.2.6.8 and 6.1.1.4'
C C 0.0033 0.0016 'International Tables Vol C Tables 4.2.6.8 and 6.1.1.4'
H H 0.0000 0.0000 'International Tables Vol C Tables 4.2.6.8 and 6.1.1.4'

loop_
_geom_angle_atom_site_label_1
_geom_angle_atom_site_label_2
_geom_angle_atom_site_label_3
_geom_angle
C17 O1 H1 109.5
C2 C1 C14 113.35(11)
C2 C1 H1A 108.9
C14 C1 H1A 108.9
C2 C1 H1B 108.9
C14 C1 H1B 108.9
H1A C1 H1B 107.7
C3 C2 C1 111.44(11)
C3 C2 H2A 109.3
C1 C2 H2A 109.3
C3 C2 H2B 109.3
C1 C2 H2B 109.3
H2A C2 H2B 108.0
C2 C3 C4 113.70(11)
C2 C3 H3A 108.8
C4 C3 H3A 108.8
C2 C3 H3B 108.8
C4 C3 H3B 108.8
H3A C3 H3B 107.7
C15 C4 C16 107.28(12)
C15 C4 C3 111.00(11)
C16 C4 C3 106.67(11)
C15 C4 C5 114.34(11)
C16 C4 C5 109.21(11)
C3 C4 C5 108.06(11)
C6 C5 C4 114.09(11)
C6 C5 C14 111.26(11)
C4 C5 C14 116.83(10)
C6 C5 H5 104.4
C4 C5 H5 104.4
C14 C5 H5 104.4
C7 C6 C5 110.43(11)
C7 C6 H6A 109.6
C5 C6 H6A 109.6
C7 C6 H6B 109.6
C5 C6 H6B 109.6
H6A C6 H6B 108.1
C6 C7 C8 112.41(11)
C6 C7 H7A 109.1
C8 C7 H7A 109.1
C6 C7 H7B 109.1
C8 C7 H7B 109.1
H7A C7 H7B 107.9
C7 C8 C9 109.77(11)
C7 C8 C17 110.08(11)
C9 C8 C17 106.61(10)
C7 C8 C13 110.66(10)
C9 C8 C13 104.98(10)
C17 C8 C13 114.47(10)
O2 C9 C10 122.30(13)
O2 C9 C8 121.32(12)
C10 C9 C8 116.26(11)
C9 C10 C11 109.63(11)
C9 C10 H10A 109.7
C11 C10 H10A 109.7
C9 C10 H10B 109.7
C11 C10 H10B 109.7
H10A C10 H10B 108.2
C12 C11 C10 112.35(11)
C12 C11 H11A 109.1
C10 C11 H11A 109.1
C12 C11 H11B 109.1
C10 C11 H11B 109.1
H11A C11 H11B 107.9
C11 C12 C13 111.82(11)
C11 C12 H12A 109.3
C13 C12 H12A 109.3
C11 C12 H12B 109.3
C13 C12 H12B 109.3
H12A C12 H12B 107.9
C12 C13 C14 115.55(10)
C12 C13 C8 110.97(10)
C14 C13 C8 114.64(10)
C12 C13 H13 104.8
C14 C13 H13 104.8
C8 C13 H13 104.8
C18 C14 C1 108.20(10)
C18 C14 C5 114.10(11)
C1 C14 C5 107.86(10)
C18 C14 C13 111.20(10)
C1 C14 C13 108.26(11)
C5 C14 C13 107.04(10)
C4 C15 H15A 109.5
C4 C15 H15B 109.5
H15A C15 H15B 109.5
C4 C15 H15C 109.5
H15A C15 H15C 109.5
H15B C15 H15C 109.5
C4 C16 H16A 109.5
C4 C16 H16B 109.5
H16A C16 H16B 109.5
C4 C16 H16C 109.5
H16A C16 H16C 109.5
H16B C16 H16C 109.5
O1 C17 C8 107.82(11)
O1 C17 H17A 110.1
C8 C17 H17A 110.1
O1 C17 H17B 110.1
C8 C17 H17B 110.1
H17A C17 H17B 108.5
C14 C18 H18A 109.5
C14 C18 H18B 109.5
H18A C18 H18B 109.5
C14 C18 H18C 109.5
H18A C18 H18C 109.5
H18B C18 H18C 109.5

loop_
_geom_bond_atom_site_label_1
_geom_bond_atom_site_label_2
_geom_bond_distance
O1 C17 1.4234(16)
O1 H1 0.82(2)
O2 C9 1.2229(16)
C1 C2 1.5309(19)
C1 C14 1.5484(17)
C1 H1A 0.9900
C1 H1B 0.9900
C2 C3 1.5182(19)
C2 H2A 0.9900
C2 H2B 0.9900
C3 C4 1.5394(18)
C3 H3A 0.9900
C3 H3B 0.9900
C4 C15 1.536(2)
C4 C16 1.5357(18)
C4 C5 1.5567(19)
C5 C6 1.5317(17)
C5 C14 1.5585(17)
C5 H5 1.0000
C6 C7 1.5225(19)
C6 H6A 0.9900
C6 H6B 0.9900
C7 C8 1.5264(18)
C7 H7A 0.9900
C7 H7B 0.9900
C8 C9 1.5321(19)
C8 C17 1.5392(18)
C8 C13 1.5711(17)
C9 C10 1.4984(19)
C10 C11 1.5375(19)
C10 H10A 0.9900
C10 H10B 0.9900
C11 C12 1.526(2)
C11 H11A 0.9900
C11 H11B 0.9900
C12 C13 1.5355(18)
C12 H12A 0.9900
C12 H12B 0.9900
C13 C14 1.5640(18)
C13 H13 1.0000
C14 C18 1.5407(18)
C15 H15A 0.9800
C15 H15B 0.9800
C15 H15C 0.9800
C16 H16A 0.9800
C16 H16B 0.9800
C16 H16C 0.9800
C17 H17A 0.9900
C17 H17B 0.9900
C18 H18A 0.9800
C18 H18B 0.9800
C18 H18C 0.9800

loop_
_geom_torsion_atom_site_label_1
_geom_torsion_atom_site_label_2
_geom_torsion_atom_site_label_3
_geom_torsion_atom_site_label_4
_geom_torsion
C14 C1 C2 C3 -56.21(15)
C1 C2 C3 C4 56.44(16)
C2 C3 C4 C15 73.50(15)
C2 C3 C4 C16 -169.94(12)
C2 C3 C4 C5 -52.63(15)
C15 C4 C5 C6 60.15(15)
C16 C4 C5 C6 -60.03(15)
C3 C4 C5 C6 -175.70(11)
C15 C4 C5 C14 -72.00(15)
C16 C4 C5 C14 167.81(12)
C3 C4 C5 C14 52.14(14)
C4 C5 C6 C7 163.09(11)
C14 C5 C6 C7 -62.13(14)
C5 C6 C7 C8 58.01(15)
C6 C7 C8 C9 -166.81(11)
C6 C7 C8 C17 76.14(14)
C6 C7 C8 C13 -51.39(15)
C7 C8 C9 O2 2.38(17)
C17 C8 C9 O2 121.58(13)
C13 C8 C9 O2 -116.59(13)
C7 C8 C9 C10 178.56(11)
C17 C8 C9 C10 -62.24(14)
C13 C8 C9 C10 59.59(13)
O2 C9 C10 C11 119.39(14)
C8 C9 C10 C11 -56.75(15)
C9 C10 C11 C12 50.48(15)
C10 C11 C12 C13 -53.17(15)
C11 C12 C13 C14 -169.36(10)
C11 C12 C13 C8 57.94(14)
C7 C8 C13 C12 -176.14(11)
C9 C8 C13 C12 -57.77(13)
C17 C8 C13 C12 58.78(15)
C7 C8 C13 C14 50.70(14)
C9 C8 C13 C14 169.07(10)
C17 C8 C13 C14 -74.38(14)
C2 C1 C14 C18 -71.68(14)
C2 C1 C14 C5 52.20(14)
C2 C1 C14 C13 167.70(10)
C6 C5 C14 C18 -65.23(14)
C4 C5 C14 C18 68.21(15)
C6 C5 C14 C1 174.54(11)
C4 C5 C14 C1 -52.03(15)
C6 C5 C14 C13 58.24(13)
C4 C5 C14 C13 -168.33(11)
C12 C13 C14 C18 -58.97(14)
C8 C13 C14 C18 72.01(13)
C12 C13 C14 C1 59.77(14)
C8 C13 C14 C1 -169.26(10)
C12 C13 C14 C5 175.80(10)
C8 C13 C14 C5 -53.23(13)
C7 C8 C17 O1 74.45(14)
C9 C8 C17 O1 -44.56(14)
C13 C8 C17 O1 -160.16(11)
